data_4504627
loop_
_publ_author_name
'Wu, A-Qing'
'Li, Yan'
'Zheng, Fa-Kun'
Guo,
'Huang, Jin-Shun'

_publ_section_title
;
 Different Molecular Frameworks of Zinc(II) and Cadmium(II) Coordination
 Polymers Constructed by Flexible Double Betaine Ligands
;
_journal_issue 2
_journal_name_full 'Crystal Growth &amp; Design'
_journal_page_first 444
_journal_paper_doi 10.1021/cg050378e
_journal_volume 6
_journal_year 2006
_chemical_formula_sum 'C15 H16 Cd N4 O11'
_chemical_formula_weight 540.72
_chemical_name_systematic
; 
 ? 
;
_space_group_IT_number 14
_symmetry_cell_setting monoclinic
_symmetry_space_group_name_Hall '-P 2yn'
_symmetry_space_group_name_H-M 'P 1 21/n 1'
_atom_sites_solution_hydrogens geom
_atom_sites_solution_primary direct
_atom_sites_solution_secondary difmap
_audit_creation_method SHELXL-97
_cell_angle_alpha 90.00
_cell_angle_beta 111.895(5)
_cell_angle_gamma 90.00
_cell_formula_units_Z 4
_cell_length_a 13.5979(15)
_cell_length_b 8.1208(5)
_cell_length_c 18.1611(19)
_cell_measurement_reflns_used 5403
_cell_measurement_temperature 293(2)
_cell_measurement_theta_max 27.4835
_cell_measurement_theta_min 3.2283
_cell_volume 1860.8(3)
_computing_cell_refinement 'CrystalClear (Rigaku Corp., 2002)'
_computing_data_collection 'CrystalClear (Rigaku Corp., 2002)'
_computing_data_reduction 'CrystalClear (Rigaku Corp., 2002)'
_computing_molecular_graphics 'Siemens SHELXTL^TM^ 5'
_computing_publication_material 'Siemens SHELXTL^TM^ 5'
_computing_structure_refinement 'Siemens SHELXTL^TM^ 5'
_computing_structure_solution 'Siemens SHELXTL^TM^ 5'
_diffrn_ambient_temperature 293(2)
_diffrn_measured_fraction_theta_full 0.991
_diffrn_measured_fraction_theta_max 0.991
_diffrn_measurement_device_type 'Rigaku Mercury CCD'
_diffrn_measurement_method '\w scans'
_diffrn_radiation_monochromator graphite
_diffrn_radiation_source 'rotating-anode generator'
_diffrn_radiation_type MoK\a
_diffrn_radiation_wavelength 0.71073
_diffrn_reflns_av_R_equivalents 0.0190
_diffrn_reflns_av_sigmaI/netI 0.0179
_diffrn_reflns_limit_h_max 17
_diffrn_reflns_limit_h_min -17
_diffrn_reflns_limit_k_max 10
_diffrn_reflns_limit_k_min -10
_diffrn_reflns_limit_l_max 23
_diffrn_reflns_limit_l_min -15
_diffrn_reflns_number 13825
_diffrn_reflns_theta_full 27.48
_diffrn_reflns_theta_max 27.48
_diffrn_reflns_theta_min 3.23
_diffrn_standards_number 0
_exptl_absorpt_coefficient_mu 1.246
_exptl_absorpt_correction_T_max 1.0000
_exptl_absorpt_correction_T_min 0.7753
_exptl_absorpt_correction_type multi-scan
_exptl_absorpt_process_details '(CrystalClear, Rigaku 2002)'
_exptl_crystal_colour colorless
_exptl_crystal_density_diffrn 1.930
_exptl_crystal_density_method 'not measured'
_exptl_crystal_description Prism
_exptl_crystal_F_000 1080
_exptl_crystal_size_max 0.50
_exptl_crystal_size_mid 0.30
_exptl_crystal_size_min 0.23
_refine_diff_density_max 0.884
_refine_diff_density_min -0.358
_refine_diff_density_rms 0.061
_refine_ls_extinction_method none
_refine_ls_goodness_of_fit_ref 1.066
_refine_ls_hydrogen_treatment mixed
_refine_ls_matrix_type full
_refine_ls_number_parameters 288
_refine_ls_number_reflns 4241
_refine_ls_number_restraints 2
_refine_ls_restrained_S_all 1.066
_refine_ls_R_factor_all 0.0210
_refine_ls_R_factor_gt 0.0197
_refine_ls_shift/su_max 0.001
_refine_ls_shift/su_mean 0.000
_refine_ls_structure_factor_coef Fsqd
_refine_ls_weighting_details 'calc w=1/[\s^2^(Fo^2^)+(0.0273P)^2^+0.9242P] where P=(Fo^2^+2Fc^2^)/3'
_refine_ls_weighting_scheme calc
_refine_ls_wR_factor_gt 0.0503
_refine_ls_wR_factor_ref 0.0511
_reflns_number_gt 4035
_reflns_number_total 4241
_reflns_threshold_expression >2sigma(I)
_cod_data_source_file cg050378esi20050803_054540.cif
_cod_data_source_block 1
_cod_depositor_comments
;
The following automatic conversions were performed:

'_exptl_absorpt_correction_type' value 'Multi-scan' changed to
'multi-scan' according to
/home/saulius/struct/CIF-dictionaries/cif_core.dic dictionary named
'cif_core.dic' version 2.4.1 from 2010-06-29.

Automatic conversion script
Id: cif_fix_values 1715 2011-07-08 13:25:40Z adriana 
;
_cod_original_sg_symbol_H-M P2(1)/n
_cod_database_code 4504627

loop_
_symmetry_equiv_pos_as_xyz
'x, y, z'
'-x+1/2, y+1/2, -z+1/2'
'-x, -y, -z'
'x-1/2, -y-1/2, z-1/2'

loop_
_atom_site_label
_atom_site_type_symbol
_atom_site_fract_x
_atom_site_fract_y
_atom_site_fract_z
_atom_site_U_iso_or_equiv
_atom_site_adp_type
_atom_site_occupancy
_atom_site_symmetry_multiplicity
_atom_site_calc_flag
_atom_site_refinement_flags
Cd1 Cd 0.314796(8) 0.414519(13) 0.081535(6) 0.01425(5) Uani 1 1 d .
O1 O 0.16527(9) 0.31358(14) 0.10184(8) 0.0229(3) Uani 1 1 d .
O2 O 0.31312(9) 0.17129(14) 0.16090(7) 0.0200(2) Uani 1 1 d .
O3 O -0.07498(9) -0.77035(16) 0.52922(7) 0.0228(3) Uani 1 1 d .
O4 O -0.24792(9) -0.75515(14) 0.46192(7) 0.0188(2) Uani 1 1 d .
O5 O 0.48267(10) 0.46469(15) 0.17342(8) 0.0261(3) Uani 1 1 d .
O6 O 0.37776(10) 0.62968(19) 0.20133(8) 0.0323(3) Uani 1 1 d .
O7 O 0.54807(11) 0.64479(17) 0.26641(8) 0.0313(3) Uani 1 1 d .
O8 O 0.32922(10) 0.66350(15) 0.02118(8) 0.0245(3) Uani 1 1 d .
O9 O 0.17081(11) 0.63653(18) 0.01964(8) 0.0310(3) Uani 1 1 d .
O10 O 0.22024(12) 0.87000(18) -0.01406(10) 0.0383(3) Uani 1 1 d .
N1 N 0.03721(10) -0.25148(15) 0.12181(7) 0.0128(2) Uani 1 1 d .
N2 N -0.09797(10) -0.45276(16) 0.28943(8) 0.0149(3) Uani 1 1 d .
N3 N 0.47003(11) 0.58307(15) 0.21478(8) 0.0174(3) Uani 1 1 d .
N4 N 0.23807(11) 0.72679(17) 0.00777(8) 0.0188(3) Uani 1 1 d .
C1 C 0.21428(13) 0.18542(19) 0.13465(9) 0.0163(3) Uani 1 1 d .
C2 C 0.14983(12) 0.03506(19) 0.13669(9) 0.0148(3) Uani 1 1 d .
C3 C 0.03975(12) 0.03591(19) 0.10089(9) 0.0158(3) Uani 1 1 d .
H3A H 0.0036 0.1338 0.0820 0.019 Uiso 1 1 calc R
C4 C -0.01512(12) -0.10957(19) 0.09366(9) 0.0153(3) Uani 1 1 d .
H4A H -0.0886 -0.1101 0.0693 0.018 Uiso 1 1 calc R
C5 C 0.14347(12) -0.25379(19) 0.15986(9) 0.0156(3) Uani 1 1 d .
H5A H 0.1777 -0.3522 0.1804 0.019 Uiso 1 1 calc R
C6 C 0.20132(12) -0.1113(2) 0.16836(10) 0.0165(3) Uani 1 1 d .
H6A H 0.2744 -0.1128 0.1951 0.020 Uiso 1 1 calc R
C7 C -0.02153(13) -0.41064(17) 0.10673(10) 0.0153(3) Uani 1 1 d .
H7A H 0.0134 -0.4880 0.0838 0.018 Uiso 1 1 calc R
H7B H -0.0927 -0.3928 0.0683 0.018 Uiso 1 1 calc R
C8 C -0.02818(13) -0.48545(19) 0.18156(10) 0.0173(3) Uani 1 1 d .
H8A H -0.0686 -0.5869 0.1678 0.021 Uiso 1 1 calc R
H8B H 0.0427 -0.5126 0.2181 0.021 Uiso 1 1 calc R
C9 C -0.07974(14) -0.3705(2) 0.22271(10) 0.0187(3) Uani 1 1 d .
H9A H -0.0346 -0.2753 0.2427 0.022 Uiso 1 1 calc R
H9B H -0.1470 -0.3322 0.1845 0.022 Uiso 1 1 calc R
C10 C -0.19659(13) -0.4556(2) 0.29093(10) 0.0181(3) Uani 1 1 d .
H10A H -0.2516 -0.4014 0.2516 0.022 Uiso 1 1 calc R
C11 C -0.21614(12) -0.5383(2) 0.35028(10) 0.0178(3) Uani 1 1 d .
H11A H -0.2841 -0.5396 0.3512 0.021 Uiso 1 1 calc R
C12 C -0.13398(12) -0.61953(19) 0.40866(9) 0.0149(3) Uani 1 1 d .
C13 C -0.03220(13) -0.6080(2) 0.40812(10) 0.0182(3) Uani 1 1 d .
H13A H 0.0245 -0.6573 0.4481 0.022 Uiso 1 1 calc R
C14 C -0.01607(12) -0.5232(2) 0.34808(10) 0.0189(3) Uani 1 1 d .
H14A H 0.0520 -0.5143 0.3479 0.023 Uiso 1 1 calc R
C15 C -0.15329(12) -0.72167(18) 0.47137(9) 0.0158(3) Uani 1 1 d .
O1W O 0.33244(14) 0.5743(2) -0.13320(11) 0.0503(5) Uani 1 1 d D
HW1 H 0.353(2) 0.604(4) -0.0805(8) 0.065(10) Uiso 1 1 d D
HW2 H 0.3969(14) 0.569(4) -0.139(2) 0.069(10) Uiso 1 1 d D

loop_
_atom_site_aniso_label
_atom_site_aniso_U_11
_atom_site_aniso_U_22
_atom_site_aniso_U_33
_atom_site_aniso_U_23
_atom_site_aniso_U_13
_atom_site_aniso_U_12
Cd1 0.01438(7) 0.01301(7) 0.01620(7) -0.00186(4) 0.00667(5) -0.00109(4)
O1 0.0214(6) 0.0164(5) 0.0335(7) 0.0046(5) 0.0134(5) 0.0013(4)
O2 0.0157(5) 0.0216(6) 0.0226(6) -0.0003(5) 0.0070(5) -0.0028(4)
O3 0.0186(6) 0.0299(6) 0.0192(6) 0.0084(5) 0.0063(5) -0.0006(5)
O4 0.0158(5) 0.0187(5) 0.0232(6) 0.0042(4) 0.0088(5) -0.0005(4)
O5 0.0271(6) 0.0199(6) 0.0271(7) -0.0086(5) 0.0051(5) 0.0026(5)
O6 0.0233(7) 0.0461(8) 0.0281(7) 0.0050(6) 0.0101(6) 0.0138(6)
O7 0.0291(7) 0.0269(7) 0.0273(7) -0.0107(6) -0.0018(5) -0.0009(5)
O8 0.0220(6) 0.0226(6) 0.0282(7) 0.0018(5) 0.0087(5) 0.0009(5)
O9 0.0334(7) 0.0327(7) 0.0344(8) -0.0108(6) 0.0215(6) -0.0161(6)
O10 0.0457(9) 0.0264(7) 0.0485(9) 0.0171(7) 0.0242(7) 0.0119(6)
N1 0.0142(6) 0.0144(6) 0.0112(6) 0.0003(5) 0.0062(5) -0.0004(5)
N2 0.0178(6) 0.0147(6) 0.0129(6) 0.0012(5) 0.0066(5) -0.0013(5)
N3 0.0213(7) 0.0147(6) 0.0149(7) 0.0011(5) 0.0051(5) 0.0021(5)
N4 0.0222(7) 0.0181(6) 0.0159(6) -0.0001(5) 0.0069(5) -0.0027(5)
C1 0.0188(7) 0.0173(7) 0.0152(7) -0.0030(6) 0.0091(6) -0.0022(6)
C2 0.0170(7) 0.0160(7) 0.0135(7) -0.0013(6) 0.0082(6) -0.0002(6)
C3 0.0169(7) 0.0149(7) 0.0166(7) 0.0022(6) 0.0073(6) 0.0021(6)
C4 0.0137(7) 0.0179(7) 0.0147(7) 0.0018(6) 0.0058(6) 0.0018(6)
C5 0.0149(7) 0.0172(7) 0.0144(7) 0.0023(6) 0.0052(6) 0.0033(6)
C6 0.0129(7) 0.0200(7) 0.0161(7) 0.0011(6) 0.0050(6) 0.0003(6)
C7 0.0176(7) 0.0124(7) 0.0156(7) -0.0016(5) 0.0061(6) -0.0018(5)
C8 0.0205(7) 0.0132(7) 0.0193(8) 0.0023(6) 0.0088(6) 0.0003(6)
C9 0.0247(8) 0.0173(7) 0.0182(8) 0.0011(6) 0.0127(7) -0.0018(6)
C10 0.0165(7) 0.0176(7) 0.0187(8) 0.0034(6) 0.0048(6) 0.0026(6)
C11 0.0147(7) 0.0180(7) 0.0211(8) 0.0022(6) 0.0070(6) 0.0006(6)
C12 0.0160(7) 0.0131(6) 0.0151(7) -0.0011(6) 0.0052(6) -0.0011(5)
C13 0.0137(7) 0.0241(8) 0.0154(8) 0.0032(6) 0.0037(6) 0.0010(6)
C14 0.0140(7) 0.0243(8) 0.0176(8) 0.0020(6) 0.0049(6) -0.0009(6)
C15 0.0184(7) 0.0133(7) 0.0175(7) -0.0014(6) 0.0088(6) -0.0009(6)
O1W 0.0399(9) 0.0772(13) 0.0375(10) -0.0200(8) 0.0188(8) -0.0110(8)

loop_
_atom_type_symbol
_atom_type_description
_atom_type_scat_dispersion_real
_atom_type_scat_dispersion_imag
_atom_type_scat_source
C C 0.0033 0.0016 'International Tables Vol C Tables 4.2.6.8 and 6.1.1.4'
N N 0.0061 0.0033 'International Tables Vol C Tables 4.2.6.8 and 6.1.1.4'
O O 0.0106 0.0060 'International Tables Vol C Tables 4.2.6.8 and 6.1.1.4'
Cd Cd -0.8075 1.2024 'International Tables Vol C Tables 4.2.6.8 and 6.1.1.4'
H H 0.0000 0.0000 'International Tables Vol C Tables 4.2.6.8 and 6.1.1.4'

loop_
_geom_angle_atom_site_label_1
_geom_angle_atom_site_label_2
_geom_angle_atom_site_label_3
_geom_angle
_geom_angle_site_symmetry_1
_geom_angle_site_symmetry_3
O5 Cd1 O8 87.31(5) . .
O5 Cd1 O1 129.05(5) . .
O8 Cd1 O1 127.15(4) . .
O5 Cd1 O3 76.90(4) . 4_655
O8 Cd1 O3 93.62(4) . 4_655
O1 Cd1 O3 127.39(4) . 4_655
O5 Cd1 O4 132.30(4) . 4_655
O8 Cd1 O4 96.06(4) . 4_655
O1 Cd1 O4 85.26(4) . 4_655
O3 Cd1 O4 55.41(4) 4_655 4_655
O5 Cd1 O2 86.60(4) . .
O8 Cd1 O2 172.62(4) . .
O1 Cd1 O2 55.04(4) . .
O3 Cd1 O2 89.06(4) 4_655 .
O4 Cd1 O2 91.12(4) 4_655 .
O5 Cd1 O9 125.11(4) . .
O8 Cd1 O9 51.52(4) . .
O1 Cd1 O9 75.65(4) . .
O3 Cd1 O9 131.36(4) 4_655 .
O4 Cd1 O9 91.53(4) 4_655 .
O2 Cd1 O9 130.18(4) . .
O5 Cd1 C1 111.14(5) . .
O8 Cd1 C1 155.04(5) . .
O1 Cd1 C1 27.89(4) . .
O3 Cd1 C1 106.54(5) 4_655 .
O4 Cd1 C1 83.97(4) 4_655 .
O2 Cd1 C1 27.69(4) . .
O9 Cd1 C1 103.53(5) . .
O5 Cd1 C15 104.44(5) . 4_655
O8 Cd1 C15 95.12(4) . 4_655
O1 Cd1 C15 107.58(5) . 4_655
O3 Cd1 C15 27.54(4) 4_655 4_655
O4 Cd1 C15 27.88(4) 4_655 4_655
O2 Cd1 C15 90.44(4) . 4_655
O9 Cd1 C15 112.74(4) . 4_655
C1 Cd1 C15 96.20(5) . 4_655
C1 O1 Cd1 91.52(9) . .
C1 O2 Cd1 86.93(9) . .
C15 O3 Cd1 91.46(10) . 4_556
C15 O4 Cd1 89.59(9) . 4_556
N3 O5 Cd1 104.23(10) . .
N4 O8 Cd1 101.06(9) . .
N4 O9 Cd1 89.98(10) . .
C5 N1 C4 121.20(13) . .
C5 N1 C7 118.71(13) . .
C4 N1 C7 119.99(13) . .
C14 N2 C10 120.69(14) . .
C14 N2 C9 119.74(14) . .
C10 N2 C9 119.57(13) . .
O7 N3 O6 123.06(15) . .
O7 N3 O5 119.36(14) . .
O6 N3 O5 117.57(14) . .
O10 N4 O9 122.90(16) . .
O10 N4 O8 120.32(14) . .
O9 N4 O8 116.77(14) . .
O2 C1 O1 123.99(15) . .
O2 C1 C2 117.80(14) . .
O1 C1 C2 118.03(14) . .
O2 C1 Cd1 65.38(8) . .
O1 C1 Cd1 60.59(8) . .
C2 C1 Cd1 160.71(11) . .
C6 C2 C3 119.03(14) . .
C6 C2 C1 119.58(14) . .
C3 C2 C1 121.13(14) . .
C4 C3 C2 119.36(14) . .
C4 C3 H3A 120.3 . .
C2 C3 H3A 120.3 . .
N1 C4 C3 120.37(14) . .
N1 C4 H4A 119.8 . .
C3 C4 H4A 119.8 . .
N1 C5 C6 120.28(14) . .
N1 C5 H5A 119.9 . .
C6 C5 H5A 119.9 . .
C5 C6 C2 119.62(14) . .
C5 C6 H6A 120.2 . .
C2 C6 H6A 120.2 . .
N1 C7 C8 112.86(13) . .
N1 C7 H7A 109.0 . .
C8 C7 H7A 109.0 . .
N1 C7 H7B 109.0 . .
C8 C7 H7B 109.0 . .
H7A C7 H7B 107.8 . .
C9 C8 C7 112.69(13) . .
C9 C8 H8A 109.1 . .
C7 C8 H8A 109.1 . .
C9 C8 H8B 109.1 . .
C7 C8 H8B 109.1 . .
H8A C8 H8B 107.8 . .
N2 C9 C8 111.92(13) . .
N2 C9 H9A 109.2 . .
C8 C9 H9A 109.2 . .
N2 C9 H9B 109.2 . .
C8 C9 H9B 109.2 . .
H9A C9 H9B 107.9 . .
N2 C10 C11 120.43(14) . .
N2 C10 H10A 119.8 . .
C11 C10 H10A 119.8 . .
C10 C11 C12 119.64(15) . .
C10 C11 H11A 120.2 . .
C12 C11 H11A 120.2 . .
C11 C12 C13 118.86(15) . .
C11 C12 C15 121.40(14) . .
C13 C12 C15 119.73(14) . .
C14 C13 C12 119.52(15) . .
C14 C13 H13A 120.2 . .
C12 C13 H13A 120.2 . .
N2 C14 C13 120.68(15) . .
N2 C14 H14A 119.7 . .
C13 C14 H14A 119.7 . .
O3 C15 O4 123.52(15) . .
O3 C15 C12 118.37(14) . .
O4 C15 C12 118.10(14) . .
O3 C15 Cd1 61.01(8) . 4_556
O4 C15 Cd1 62.52(8) . 4_556
C12 C15 Cd1 177.84(11) . 4_556
HW1 O1W HW2 101(3) . .

loop_
_geom_bond_atom_site_label_1
_geom_bond_atom_site_label_2
_geom_bond_distance
_geom_bond_site_symmetry_2
Cd1 O5 2.3067(13) .
Cd1 O8 2.3427(13) .
Cd1 O1 2.3455(12) .
Cd1 O3 2.3626(12) 4_655
Cd1 O4 2.3957(12) 4_655
Cd1 O2 2.4503(12) .
Cd1 O9 2.5896(16) .
Cd1 C1 2.6914(16) .
Cd1 C15 2.7002(16) 4_655
O1 C1 1.259(2) .
O2 C1 1.253(2) .
O3 C15 1.249(2) .
O3 Cd1 2.3626(12) 4_556
O4 C15 1.2628(19) .
O4 Cd1 2.3957(12) 4_556
O5 N3 1.2705(18) .
O6 N3 1.2445(19) .
O7 N3 1.2305(19) .
O8 N4 1.2785(18) .
O9 N4 1.2520(18) .
O10 N4 1.2234(19) .
N1 C5 1.3494(19) .
N1 C4 1.3508(19) .
N1 C7 1.4901(18) .
N2 C14 1.348(2) .
N2 C10 1.351(2) .
N2 C9 1.483(2) .
C1 C2 1.511(2) .
C2 C6 1.391(2) .
C2 C3 1.392(2) .
C3 C4 1.377(2) .
C3 H3A 0.9300 .
C4 H4A 0.9300 .
C5 C6 1.375(2) .
C5 H5A 0.9300 .
C6 H6A 0.9300 .
C7 C8 1.522(2) .
C7 H7A 0.9700 .
C7 H7B 0.9700 .
C8 C9 1.521(2) .
C8 H8A 0.9700 .
C8 H8B 0.9700 .
C9 H9A 0.9700 .
C9 H9B 0.9700 .
C10 C11 1.377(2) .
C10 H10A 0.9300 .
C11 C12 1.387(2) .
C11 H11A 0.9300 .
C12 C13 1.391(2) .
C12 C15 1.509(2) .
C13 C14 1.375(2) .
C13 H13A 0.9300 .
C14 H14A 0.9300 .
C15 Cd1 2.7002(16) 4_556
O1W HW1 0.924(10) .
O1W HW2 0.921(10) .

loop_
_geom_hbond_atom_site_label_D
_geom_hbond_atom_site_label_H
_geom_hbond_atom_site_label_A
_geom_hbond_distance_DH
_geom_hbond_distance_HA
_geom_hbond_distance_DA
_geom_hbond_angle_DHA
_geom_hbond_site_symmetry_A
O1W HW2 O5 0.921(10) 1.979(13) 2.885(2) 168(3) 3_665
O1W HW1 O8 0.924(10) 2.048(16) 2.912(2) 155(3) .
